data_7133687
loop_
_publ_author_name
'Kennedy, Dominic B.'
'Evans, Matthew J.'
'Jones, Dafydd D. L.'
'Parr, Joseph M.'
'Hill, Michael S.'
'Jones, Cameron'

_publ_section_title
;
 A series of neutral alkaline earth metal hydride complexes supported by a
 bulky, unsymmetrical &#x3b2;-diketiminate ligand,
 [{(<sup>Dip/TCHP</sup>Nacnac)M(&#x3bc;-H)}<sub>2</sub>] (M = Mg, Ca, Sr
 or Ba).
;
_journal_issue 78
_journal_name_full 'Chemical communications (Cambridge, England)'
_journal_page_first 10894
_journal_page_last 10897
_journal_paper_doi 10.1039/d4cc04286g
_journal_volume 60
_journal_year 2024
_chemical_formula_sum 'C82 H120 Mg2 N4'
_chemical_formula_weight 1210.43
_space_group_crystal_system orthorhombic
_space_group_IT_number 18
_space_group_name_Hall 'P 2 2ab'
_space_group_name_H-M_alt 'P 21 21 2'
_atom_sites_solution_hydrogens mixed
_atom_sites_solution_primary fmap
_audit_creation_method SHELXL-2018/3
_audit_update_record
;
2024-08-21 deposited with the CCDC.	2024-09-05 downloaded from the CCDC.
;
_cell_angle_alpha 90
_cell_angle_beta 90
_cell_angle_gamma 90
_cell_formula_units_Z 2
_cell_length_a 15.123(3)
_cell_length_b 14.871(3)
_cell_length_c 17.362(4)
_cell_measurement_reflns_used 47314
_cell_measurement_temperature 100(2)
_cell_measurement_theta_max 26.381
_cell_measurement_theta_min 1.173
_cell_volume 3904.6(14)
_computing_cell_refinement 'XDS (Kabsch, 2010)'
_computing_data_collection 'AS QEGUI'
_computing_data_reduction 'XDS (Kabsch, 2010)'
_computing_structure_refinement 'SHELXL-2018/3 (Sheldrick, 2018)'
_computing_structure_solution 'SHELXT 2018/2 (Sheldrick, 2018)'
_diffrn_ambient_temperature 100(2)
_diffrn_detector_area_resol_mean 13.3
_diffrn_measured_fraction_theta_full 0.984
_diffrn_measured_fraction_theta_max 0.985
_diffrn_measurement_device_type MX2
_diffrn_measurement_method 'Omega Scan'
_diffrn_radiation_type Synchrotron
_diffrn_radiation_wavelength 0.71073
_diffrn_reflns_av_R_equivalents 0.2105
_diffrn_reflns_av_unetI/netI 0.1275
_diffrn_reflns_Laue_measured_fraction_full 0.984
_diffrn_reflns_Laue_measured_fraction_max 0.985
_diffrn_reflns_limit_h_max 18
_diffrn_reflns_limit_h_min -18
_diffrn_reflns_limit_k_max 18
_diffrn_reflns_limit_k_min -18
_diffrn_reflns_limit_l_max 21
_diffrn_reflns_limit_l_min -21
_diffrn_reflns_number 47314
_diffrn_reflns_point_group_measured_fraction_full 0.975
_diffrn_reflns_point_group_measured_fraction_max 0.977
_diffrn_reflns_theta_full 25.242
_diffrn_reflns_theta_max 26.381
_diffrn_reflns_theta_min 1.173
_diffrn_source 'MX2 Beamline Australian Synchrotron'
_exptl_absorpt_coefficient_mu 0.073
_exptl_absorpt_correction_T_max 'Value not reported by XDS'
_exptl_absorpt_correction_T_min 'Value not reported by XDS'
_exptl_absorpt_correction_type multi-scan
_exptl_absorpt_process_details 'XDS (Kabsch, 2010)'
_exptl_crystal_colour colourless
_exptl_crystal_density_diffrn 1.030
_exptl_crystal_description plate
_exptl_crystal_F_000 1328
_exptl_crystal_size_max 0.010
_exptl_crystal_size_mid 0.008
_exptl_crystal_size_min 0.004
_refine_diff_density_max 0.282
_refine_diff_density_min -0.169
_refine_diff_density_rms 0.041
_refine_ls_abs_structure_details
;
 Flack x determined using 655 quotients [(I+)-(I-)]/[(I+)+(I-)]
 (Parsons, Flack and Wagner, Acta Cryst. B69 (2013) 249-259).
;
_refine_ls_abs_structure_Flack 0.0(8)
_refine_ls_extinction_method none
_refine_ls_goodness_of_fit_ref 0.837
_refine_ls_hydrogen_treatment mixed
_refine_ls_matrix_type full
_refine_ls_number_parameters 411
_refine_ls_number_reflns 7831
_refine_ls_number_restraints 645
_refine_ls_restrained_S_all 0.849
_refine_ls_R_factor_all 0.1882
_refine_ls_R_factor_gt 0.0839
_refine_ls_shift/su_max 0.000
_refine_ls_shift/su_mean 0.000
_refine_ls_structure_factor_coef Fsqd
_refine_ls_weighting_details 'w=1/[\s^2^(Fo^2^)+(0.1395P)^2^] where P=(Fo^2^+2Fc^2^)/3'
_refine_ls_weighting_scheme calc
_refine_ls_wR_factor_gt 0.2184
_refine_ls_wR_factor_ref 0.2935
_reflns_Friedel_coverage 0.786
_reflns_Friedel_fraction_full 0.965
_reflns_Friedel_fraction_max 0.968
_reflns_number_gt 2471
_reflns_number_total 7831
_reflns_threshold_expression 'I > 2\s(I)'
_cod_data_source_file d4cc04286g2.cif
_cod_data_source_block cj1700
_cod_depositor_comments 'Adding full bibliography for 7133684--7133690.cif.'
_cod_database_code 7133687
_shelx_shelxl_version_number 2018/3
_shelx_space_group_comment
;
The symmetry employed for this shelxl refinement is uniquely defined
by the following loop, which should always be used as a source of
symmetry information in preference to the above space-group names.
They are only intended as comments.
;
_shelx_estimated_absorpt_t_min 0.999
_shelx_estimated_absorpt_t_max 1.000
_smtbx_masks_void_probe_radius 1.2
_smtbx_masks_void_truncation_radius 1.2
_smtbx_masks_special_details
;
The unit cell contains 2 benzene solvates that were poorly ordered, such
that a suitable crystallographic model could not be derived. Consequently,
these solvates were treated as a diffuse contribution to the overall 
scattering without specific atom positions using the Olex2 implementation of
SQUEEZE (Acta Cryst. (2015). C71, 9-18), also known as Solvent Mask. 
(Acta Cryst. A 1990, A46, 194., J. Appl. Cryst., 42: 339-341. & J. Molec. 
Biol. 1994, 243, 100).
;

loop_
_space_group_symop_operation_xyz
'x, y, z'
'-x, -y, z'
'x+1/2, -y+1/2, -z'
'-x+1/2, y+1/2, -z'

loop_
_atom_site_label
_atom_site_type_symbol
_atom_site_fract_x
_atom_site_fract_y
_atom_site_fract_z
_atom_site_U_iso_or_equiv
_atom_site_adp_type
_atom_site_occupancy
_atom_site_site_symmetry_order
_atom_site_calc_flag
_atom_site_refinement_flags_posn
_atom_site_refinement_flags_adp
_atom_site_refinement_flags_occupancy
_atom_site_disorder_assembly
_atom_site_disorder_group
Mg1 Mg 0.56090(16) 0.57493(15) 0.2280(2) 0.1158(11) Uani 1 1 d . U . . .
N2 N 0.6001(4) 0.6687(4) 0.3064(6) 0.106(2) Uani 1 1 d . . . . .
N1 N 0.6431(4) 0.6229(4) 0.1443(6) 0.125(3) Uani 1 1 d . . . . .
C23 C 0.5028(5) 0.7097(5) 0.4139(6) 0.110(3) Uani 1 1 d D U . . .
C36 C 0.4506(5) 0.7761(4) 0.3642(6) 0.113(3) Uani 1 1 d D U . . .
H36 H 0.484522 0.785365 0.315437 0.136 Uiso 1 1 calc R U . . .
C18 C 0.5754(5) 0.6612(5) 0.3859(6) 0.107(3) Uani 1 1 d D U . . .
C15 C 0.6892(6) 0.7509(5) 0.2185(9) 0.118(3) Uani 1 1 d . . . . .
H15 H 0.719360 0.806507 0.212359 0.141 Uiso 1 1 calc R U . . .
C20 C 0.5981(5) 0.5964(5) 0.5115(6) 0.114(3) Uani 1 1 d D U . . .
H20 H 0.631425 0.558884 0.544921 0.137 Uiso 1 1 calc R U . . .
C19 C 0.6198(5) 0.6012(5) 0.4340(6) 0.111(3) Uani 1 1 d D U . . .
C6 C 0.7207(6) 0.5102(6) 0.0676(6) 0.121(3) Uani 1 1 d D U . . .
C21 C 0.5287(5) 0.6458(5) 0.5401(6) 0.116(3) Uani 1 1 d D U . . .
C25 C 0.7825(5) 0.6080(5) 0.4008(6) 0.122(3) Uani 1 1 d D U . . .
H25A H 0.769981 0.661572 0.368784 0.146 Uiso 1 1 calc R U . . .
H25B H 0.797664 0.628879 0.453326 0.146 Uiso 1 1 calc R U . . .
C32 C 0.4076(5) 0.6146(5) 0.7361(6) 0.122(3) Uani 1 1 d D U . . .
H32A H 0.441634 0.562569 0.755777 0.146 Uiso 1 1 calc R U . . .
H32B H 0.344543 0.604569 0.748762 0.146 Uiso 1 1 calc R U . . .
C24 C 0.6997(4) 0.5485(4) 0.4045(6) 0.110(3) Uani 1 1 d D U . . .
H24 H 0.685856 0.530492 0.350347 0.132 Uiso 1 1 calc R U . . .
C37 C 0.3593(5) 0.7378(5) 0.3423(6) 0.123(3) Uani 1 1 d D U . . .
H37A H 0.367022 0.678643 0.317151 0.148 Uiso 1 1 calc R U . . .
H37B H 0.323852 0.728695 0.389657 0.148 Uiso 1 1 calc R U . . .
C16 C 0.6524(6) 0.7410(5) 0.2912(8) 0.114(3) Uani 1 1 d . . . . .
C10 C 0.7791(6) 0.4866(6) 0.1346(7) 0.139(4) Uani 1 1 d D . . . .
H10 H 0.764084 0.527269 0.178595 0.166 Uiso 1 1 calc R U . . .
C29 C 0.7197(6) 0.4633(5) 0.4478(6) 0.124(3) Uani 1 1 d D U . . .
H29A H 0.730898 0.478352 0.502459 0.149 Uiso 1 1 calc R U . . .
H29B H 0.667070 0.423728 0.445883 0.149 Uiso 1 1 calc R U . . .
C35 C 0.5430(5) 0.7286(5) 0.6671(6) 0.122(3) Uani 1 1 d D U . . .
H35A H 0.508167 0.779671 0.646723 0.147 Uiso 1 1 calc R U . . .
H35B H 0.605892 0.739547 0.654460 0.147 Uiso 1 1 calc R U . . .
C38 C 0.3098(5) 0.8007(5) 0.2882(6) 0.125(3) Uani 1 1 d D U . . .
H38A H 0.250451 0.775584 0.277159 0.150 Uiso 1 1 calc R U . . .
H38B H 0.342296 0.805414 0.238858 0.150 Uiso 1 1 calc R U . . .
C1 C 0.6556(6) 0.5768(6) 0.0724(7) 0.116(3) Uani 1 1 d D U . . .
C41 C 0.4381(6) 0.8681(4) 0.4018(6) 0.129(3) Uani 1 1 d D U . . .
H41A H 0.496661 0.893780 0.414696 0.154 Uiso 1 1 calc R U . . .
H41B H 0.404442 0.860979 0.450349 0.154 Uiso 1 1 calc R U . . .
C26 C 0.8604(5) 0.5571(5) 0.3670(6) 0.127(3) Uani 1 1 d D U . . .
H26A H 0.913393 0.596192 0.367210 0.153 Uiso 1 1 calc R U . . .
H26B H 0.847295 0.540576 0.312993 0.153 Uiso 1 1 calc R U . . .
C40 C 0.3888(6) 0.9324(5) 0.3484(7) 0.143(4) Uani 1 1 d D U . . .
H40A H 0.379230 0.990388 0.375237 0.171 Uiso 1 1 calc R U . . .
H40B H 0.425235 0.944224 0.302159 0.171 Uiso 1 1 calc R U . . .
C31 C 0.4180(5) 0.6196(6) 0.6490(6) 0.123(3) Uani 1 1 d D U . . .
H31A H 0.401600 0.561111 0.625808 0.148 Uiso 1 1 calc R U . . .
H31B H 0.377721 0.666086 0.628080 0.148 Uiso 1 1 calc R U . . .
C30 C 0.5130(5) 0.6426(5) 0.6275(6) 0.127(3) Uani 1 1 d D U . . .
H30 H 0.550852 0.593001 0.648138 0.153 Uiso 1 1 calc R U . . .
C14 C 0.6920(5) 0.6973(6) 0.1517(8) 0.121(3) Uani 1 1 d . . . . .
C22 C 0.4827(6) 0.7022(5) 0.4922(6) 0.117(3) Uani 1 1 d D U . . .
H22 H 0.435770 0.737231 0.512846 0.140 Uiso 1 1 calc R U . . .
C2 C 0.6044(7) 0.5943(7) 0.0092(8) 0.147(4) Uani 1 1 d D U . . .
C28 C 0.7978(5) 0.4129(5) 0.4166(7) 0.120(3) Uani 1 1 d D U . . .
H28A H 0.784145 0.390930 0.364120 0.144 Uiso 1 1 calc R U . . .
H28B H 0.809726 0.359941 0.449636 0.144 Uiso 1 1 calc R U . . .
C33 C 0.4396(6) 0.7002(7) 0.7766(7) 0.145(3) Uani 1 1 d D U . . .
H33A H 0.399436 0.750472 0.763262 0.174 Uiso 1 1 calc R U . . .
H33B H 0.436615 0.691184 0.833014 0.174 Uiso 1 1 calc R U . . .
C34 C 0.5326(6) 0.7254(7) 0.7546(7) 0.141(3) Uani 1 1 d D U . . .
H34A H 0.574312 0.680760 0.776327 0.169 Uiso 1 1 calc R U . . .
H34B H 0.547206 0.784928 0.776685 0.169 Uiso 1 1 calc R U . . .
C39 C 0.3001(5) 0.8940(5) 0.3239(7) 0.135(4) Uani 1 1 d D U . . .
H39A H 0.272282 0.934931 0.285991 0.162 Uiso 1 1 calc R U . . .
H39B H 0.260641 0.890247 0.369280 0.162 Uiso 1 1 calc R U . . .
C17 C 0.6696(6) 0.8133(5) 0.3511(7) 0.134(4) Uani 1 1 d . U . . .
H17A H 0.619959 0.855652 0.351834 0.201 Uiso 1 1 calc R U . . .
H17B H 0.724132 0.845502 0.338163 0.201 Uiso 1 1 calc R U . . .
H17C H 0.675757 0.785396 0.401961 0.201 Uiso 1 1 calc R U . . .
C12 C 0.7634(7) 0.3889(6) 0.1602(8) 0.153(4) Uani 1 1 d . . . . .
H12A H 0.700917 0.380700 0.173300 0.229 Uiso 1 1 calc R U . . .
H12B H 0.799996 0.375715 0.205392 0.229 Uiso 1 1 calc R U . . .
H12C H 0.779384 0.348027 0.118149 0.229 Uiso 1 1 calc R U . . .
C27 C 0.8790(5) 0.4719(5) 0.4139(7) 0.130(3) Uani 1 1 d D U . . .
H27A H 0.928576 0.438362 0.390158 0.156 Uiso 1 1 calc R U . . .
H27B H 0.896604 0.488678 0.466920 0.156 Uiso 1 1 calc R U . . .
C13 C 0.7551(5) 0.7263(6) 0.0879(8) 0.135(4) Uani 1 1 d . . . . .
H13A H 0.807502 0.687529 0.088366 0.203 Uiso 1 1 calc R U . . .
H13B H 0.773112 0.788872 0.096373 0.203 Uiso 1 1 calc R U . . .
H13C H 0.725374 0.721274 0.037937 0.203 Uiso 1 1 calc R U . . .
C11 C 0.8786(6) 0.4991(9) 0.1147(9) 0.183(5) Uani 1 1 d . . . . .
H11A H 0.914632 0.483344 0.159642 0.274 Uiso 1 1 calc R U . . .
H11B H 0.889493 0.561971 0.100640 0.274 Uiso 1 1 calc R U . . .
H11C H 0.894235 0.460017 0.071430 0.274 Uiso 1 1 calc R U . . .
C4 C 0.6829(9) 0.4885(8) -0.0650(8) 0.175(5) Uani 1 1 d D U . . .
H4 H 0.693693 0.458508 -0.112342 0.210 Uiso 1 1 calc R U . . .
C5 C 0.7316(8) 0.4686(7) -0.0025(7) 0.146(4) Uani 1 1 d D U . . .
H5 H 0.775794 0.423506 -0.007045 0.175 Uiso 1 1 calc R U . . .
C3 C 0.6170(9) 0.5530(8) -0.0601(7) 0.165(4) Uani 1 1 d D U . . .
H3 H 0.581752 0.567869 -0.103554 0.197 Uiso 1 1 calc R U . . .
H H 0.427(3) 0.563(2) 0.224(2) 0.037(10) Uiso 1 1 d . . . . .
C7 C 0.5276(9) 0.6581(8) -0.0019(9) 0.217(7) Uani 1 1 d D . . . .
C8 C 0.5510(9) 0.7541(7) -0.0270(9) 0.184(5) Uani 1 1 d D . . . .
H8A H 0.498349 0.792312 -0.023104 0.275 Uiso 1 1 calc R U . . .
H8B H 0.571816 0.753391 -0.080460 0.275 Uiso 1 1 calc R U . . .
H8C H 0.597591 0.777948 0.006429 0.275 Uiso 1 1 calc R U . . .
C9 C 0.4541(8) 0.6566(8) 0.0585(9) 0.189(5) Uani 1 1 d D U . . .
H9A H 0.452814 0.714287 0.085787 0.284 Uiso 1 1 calc R U . . .
H9B H 0.465198 0.607997 0.095352 0.284 Uiso 1 1 calc R U . . .
H9C H 0.397081 0.646625 0.033054 0.284 Uiso 1 1 calc R U . . .
H7 H 0.535(3) 0.692(2) 0.0463(15) 0.028(12) Uiso 1 1 d D . . . .

loop_
_atom_site_aniso_label
_atom_site_aniso_U_11
_atom_site_aniso_U_22
_atom_site_aniso_U_33
_atom_site_aniso_U_23
_atom_site_aniso_U_13
_atom_site_aniso_U_12
Mg1 0.0780(14) 0.0705(12) 0.199(3) 0.0005(16) 0.0064(17) -0.0059(12)
N2 0.078(4) 0.068(3) 0.171(8) 0.001(4) 0.003(4) -0.003(3)
N1 0.085(4) 0.076(4) 0.214(10) 0.019(5) -0.004(5) -0.020(3)
C23 0.087(5) 0.073(4) 0.171(8) 0.005(6) -0.002(6) -0.008(4)
C36 0.076(4) 0.084(4) 0.179(8) -0.012(5) 0.008(5) 0.001(4)
C18 0.095(5) 0.067(4) 0.159(9) -0.008(5) 0.000(6) -0.007(4)
C15 0.099(6) 0.075(5) 0.180(12) 0.012(7) 0.014(7) -0.005(4)
C20 0.085(5) 0.088(5) 0.170(8) -0.004(6) 0.006(5) -0.009(4)
C19 0.098(5) 0.075(4) 0.161(8) 0.001(5) -0.001(6) -0.013(4)
C6 0.095(5) 0.104(6) 0.164(10) -0.005(6) 0.005(7) -0.015(4)
C21 0.094(6) 0.092(5) 0.161(9) -0.001(6) 0.004(5) -0.018(4)
C25 0.087(4) 0.098(5) 0.182(8) 0.009(5) -0.004(5) -0.014(4)
C32 0.088(5) 0.105(5) 0.173(9) 0.019(6) -0.002(6) 0.002(4)
C24 0.084(4) 0.087(4) 0.158(8) 0.001(4) 0.006(5) 0.002(4)
C37 0.094(5) 0.095(5) 0.179(8) -0.004(5) 0.008(5) -0.010(4)
C16 0.096(6) 0.077(5) 0.169(11) 0.004(6) 0.003(6) -0.003(4)
C10 0.103(6) 0.108(6) 0.205(12) -0.021(7) -0.014(7) 0.019(5)
C29 0.109(6) 0.087(5) 0.176(10) 0.002(5) 0.011(6) -0.002(4)
C35 0.074(5) 0.097(5) 0.195(9) 0.002(6) -0.001(6) -0.001(4)
C38 0.081(4) 0.098(4) 0.196(8) -0.004(5) 0.003(5) 0.002(4)
C1 0.101(6) 0.106(5) 0.142(9) -0.005(6) 0.004(5) -0.020(5)
C41 0.101(5) 0.073(4) 0.212(10) -0.014(5) 0.002(6) -0.001(4)
C26 0.087(5) 0.102(5) 0.193(9) 0.002(5) 0.004(5) -0.008(4)
C40 0.124(6) 0.083(5) 0.221(12) -0.018(6) -0.006(7) -0.001(5)
C31 0.085(5) 0.109(5) 0.176(8) 0.011(6) -0.003(6) -0.006(4)
C30 0.093(5) 0.087(5) 0.202(11) 0.005(6) -0.001(6) 0.005(4)
C14 0.070(5) 0.102(6) 0.192(11) 0.015(7) 0.008(6) 0.011(5)
C22 0.099(6) 0.079(4) 0.172(9) -0.006(6) 0.002(6) -0.023(4)
C2 0.143(9) 0.141(8) 0.156(10) 0.029(7) -0.009(7) -0.001(7)
C28 0.097(5) 0.095(5) 0.168(8) -0.004(5) -0.003(5) 0.005(4)
C33 0.109(6) 0.141(7) 0.184(10) -0.003(7) -0.009(7) -0.013(6)
C34 0.112(6) 0.121(6) 0.191(9) -0.014(7) 0.003(7) -0.007(5)
C39 0.091(5) 0.096(5) 0.218(11) -0.008(6) -0.001(6) 0.011(4)
C17 0.103(6) 0.088(5) 0.211(11) -0.017(6) 0.007(7) -0.009(4)
C12 0.117(7) 0.109(6) 0.233(13) 0.003(7) 0.022(8) 0.013(5)
C27 0.093(5) 0.102(5) 0.194(9) 0.000(5) -0.016(6) -0.004(4)
C13 0.101(6) 0.109(6) 0.196(11) 0.012(7) -0.001(7) -0.023(5)
C11 0.080(6) 0.170(9) 0.299(17) -0.022(11) -0.005(8) -0.019(7)
C4 0.225(14) 0.128(8) 0.171(12) 0.001(8) -0.024(9) -0.024(8)
C5 0.153(9) 0.129(8) 0.156(10) -0.011(7) 0.010(7) -0.015(6)
C3 0.198(12) 0.158(10) 0.138(10) 0.018(8) -0.024(9) -0.023(8)
C7 0.247(19) 0.207(16) 0.198(18) 0.034(14) 0.050(16) 0.057(15)
C8 0.190(11) 0.125(7) 0.236(15) 0.029(9) -0.014(10) -0.054(8)
C9 0.158(9) 0.122(7) 0.288(16) 0.011(9) 0.049(10) -0.015(7)

loop_
_atom_type_symbol
_atom_type_description
_atom_type_scat_dispersion_real
_atom_type_scat_dispersion_imag
_atom_type_scat_source
C C 0.0033 0.0016 'International Tables Vol C Tables 4.2.6.8 and 6.1.1.4'
H H 0.0000 0.0000 'International Tables Vol C Tables 4.2.6.8 and 6.1.1.4'
Mg Mg 0.0486 0.0363 'International Tables Vol C Tables 4.2.6.8 and 6.1.1.4'
N N 0.0061 0.0033 'International Tables Vol C Tables 4.2.6.8 and 6.1.1.4'

loop_
_geom_angle_atom_site_label_1
_geom_angle_atom_site_label_2
_geom_angle_atom_site_label_3
_geom_angle
_geom_angle_site_symmetry_1
_geom_angle_site_symmetry_3
_geom_angle_publ_flag
N2 Mg1 N1 93.4(4) . . ?
N2 Mg1 Mg1 135.5(3) . 2_665 ?
N1 Mg1 Mg1 131.1(3) . 2_665 ?
N2 Mg1 H 111.6(11) . . ?
N1 Mg1 H 128.0(12) . . ?
Mg1 Mg1 H 45.5(10) 2_665 . ?
C16 N2 C18 113.5(8) . . ?
C16 N2 Mg1 125.5(8) . . ?
C18 N2 Mg1 121.0(5) . . ?
C14 N1 C1 114.0(9) . . ?
C14 N1 Mg1 123.9(9) . . ?
C1 N1 Mg1 122.1(5) . . ?
C22 C23 C18 117.9(8) . . ?
C22 C23 C36 119.2(7) . . ?
C18 C23 C36 122.7(8) . . ?
C41 C36 C23 113.6(7) . . ?
C41 C36 C37 109.0(6) . . ?
C23 C36 C37 111.3(6) . . ?
C41 C36 H36 107.6 . . ?
C23 C36 H36 107.6 . . ?
C37 C36 H36 107.6 . . ?
C19 C18 C23 120.0(9) . . ?
C19 C18 N2 119.9(7) . . ?
C23 C18 N2 119.9(8) . . ?
C16 C15 C14 134.5(8) . . ?
C16 C15 H15 112.8 . . ?
C14 C15 H15 112.8 . . ?
C21 C20 C19 120.3(8) . . ?
C21 C20 H20 119.9 . . ?
C19 C20 H20 119.9 . . ?
C20 C19 C18 119.9(8) . . ?
C20 C19 C24 119.0(8) . . ?
C18 C19 C24 120.6(8) . . ?
C5 C6 C1 117.1(9) . . ?
C5 C6 C10 120.7(10) . . ?
C1 C6 C10 122.2(9) . . ?
C22 C21 C20 119.8(9) . . ?
C22 C21 C30 122.6(8) . . ?
C20 C21 C30 117.3(8) . . ?
C26 C25 C24 111.2(6) . . ?
C26 C25 H25A 109.4 . . ?
C24 C25 H25A 109.4 . . ?
C26 C25 H25B 109.4 . . ?
C24 C25 H25B 109.4 . . ?
H25A C25 H25B 108.0 . . ?
C31 C32 C33 112.5(8) . . ?
C31 C32 H32A 109.1 . . ?
C33 C32 H32A 109.1 . . ?
C31 C32 H32B 109.1 . . ?
C33 C32 H32B 109.1 . . ?
H32A C32 H32B 107.8 . . ?
C29 C24 C19 115.0(7) . . ?
C29 C24 C25 110.1(7) . . ?
C19 C24 C25 111.3(6) . . ?
C29 C24 H24 106.6 . . ?
C19 C24 H24 106.6 . . ?
C25 C24 H24 106.6 . . ?
C38 C37 C36 111.5(6) . . ?
C38 C37 H37A 109.3 . . ?
C36 C37 H37A 109.3 . . ?
C38 C37 H37B 109.3 . . ?
C36 C37 H37B 109.3 . . ?
H37A C37 H37B 108.0 . . ?
N2 C16 C15 119.6(9) . . ?
N2 C16 C17 121.8(11) . . ?
C15 C16 C17 118.6(9) . . ?
C6 C10 C12 110.7(9) . . ?
C6 C10 C11 111.7(10) . . ?
C12 C10 C11 109.1(9) . . ?
C6 C10 H10 108.4 . . ?
C12 C10 H10 108.4 . . ?
C11 C10 H10 108.4 . . ?
C28 C29 C24 113.5(7) . . ?
C28 C29 H29A 108.9 . . ?
C24 C29 H29A 108.9 . . ?
C28 C29 H29B 108.9 . . ?
C24 C29 H29B 108.9 . . ?
H29A C29 H29B 107.7 . . ?
C30 C35 C34 113.1(8) . . ?
C30 C35 H35A 109.0 . . ?
C34 C35 H35A 109.0 . . ?
C30 C35 H35B 109.0 . . ?
C34 C35 H35B 109.0 . . ?
H35A C35 H35B 107.8 . . ?
C37 C38 C39 110.7(8) . . ?
C37 C38 H38A 109.5 . . ?
C39 C38 H38A 109.5 . . ?
C37 C38 H38B 109.5 . . ?
C39 C38 H38B 109.5 . . ?
H38A C38 H38B 108.1 . . ?
C2 C1 C6 119.0(10) . . ?
C2 C1 N1 122.1(9) . . ?
C6 C1 N1 118.8(9) . . ?
C36 C41 C40 111.2(7) . . ?
C36 C41 H41A 109.4 . . ?
C40 C41 H41A 109.4 . . ?
C36 C41 H41B 109.4 . . ?
C40 C41 H41B 109.4 . . ?
H41A C41 H41B 108.0 . . ?
C25 C26 C27 110.5(8) . . ?
C25 C26 H26A 109.6 . . ?
C27 C26 H26A 109.6 . . ?
C25 C26 H26B 109.6 . . ?
C27 C26 H26B 109.6 . . ?
H26A C26 H26B 108.1 . . ?
C39 C40 C41 111.5(7) . . ?
C39 C40 H40A 109.3 . . ?
C41 C40 H40A 109.3 . . ?
C39 C40 H40B 109.3 . . ?
C41 C40 H40B 109.3 . . ?
H40A C40 H40B 108.0 . . ?
C30 C31 C32 110.6(7) . . ?
C30 C31 H31A 109.5 . . ?
C32 C31 H31A 109.5 . . ?
C30 C31 H31B 109.5 . . ?
C32 C31 H31B 109.5 . . ?
H31A C31 H31B 108.1 . . ?
C35 C30 C31 111.1(7) . . ?
C35 C30 C21 112.0(7) . . ?
C31 C30 C21 113.2(8) . . ?
C35 C30 H30 106.7 . . ?
C31 C30 H30 106.7 . . ?
C21 C30 H30 106.7 . . ?
N1 C14 C15 122.1(10) . . ?
N1 C14 C13 120.7(11) . . ?
C15 C14 C13 117.1(9) . . ?
C21 C22 C23 121.8(8) . . ?
C21 C22 H22 119.1 . . ?
C23 C22 H22 119.1 . . ?
C3 C2 C1 122.9(10) . . ?
C3 C2 C7 106.1(12) . . ?
C1 C2 C7 131.0(13) . . ?
C29 C28 C27 111.2(7) . . ?
C29 C28 H28A 109.4 . . ?
C27 C28 H28A 109.4 . . ?
C29 C28 H28B 109.4 . . ?
C27 C28 H28B 109.4 . . ?
H28A C28 H28B 108.0 . . ?
C34 C33 C32 112.7(8) . . ?
C34 C33 H33A 109.1 . . ?
C32 C33 H33A 109.1 . . ?
C34 C33 H33B 109.1 . . ?
C32 C33 H33B 109.1 . . ?
H33A C33 H33B 107.8 . . ?
C33 C34 C35 110.8(8) . . ?
C33 C34 H34A 109.5 . . ?
C35 C34 H34A 109.5 . . ?
C33 C34 H34B 109.5 . . ?
C35 C34 H34B 109.5 . . ?
H34A C34 H34B 108.1 . . ?
C40 C39 C38 111.8(7) . . ?
C40 C39 H39A 109.3 . . ?
C38 C39 H39A 109.3 . . ?
C40 C39 H39B 109.3 . . ?
C38 C39 H39B 109.3 . . ?
H39A C39 H39B 107.9 . . ?
C16 C17 H17A 109.5 . . ?
C16 C17 H17B 109.5 . . ?
H17A C17 H17B 109.5 . . ?
C16 C17 H17C 109.5 . . ?
H17A C17 H17C 109.5 . . ?
H17B C17 H17C 109.5 . . ?
C10 C12 H12A 109.5 . . ?
C10 C12 H12B 109.5 . . ?
H12A C12 H12B 109.5 . . ?
C10 C12 H12C 109.5 . . ?
H12A C12 H12C 109.5 . . ?
H12B C12 H12C 109.5 . . ?
C28 C27 C26 110.4(7) . . ?
C28 C27 H27A 109.6 . . ?
C26 C27 H27A 109.6 . . ?
C28 C27 H27B 109.6 . . ?
C26 C27 H27B 109.6 . . ?
H27A C27 H27B 108.1 . . ?
C14 C13 H13A 109.5 . . ?
C14 C13 H13B 109.5 . . ?
H13A C13 H13B 109.5 . . ?
C14 C13 H13C 109.5 . . ?
H13A C13 H13C 109.5 . . ?
H13B C13 H13C 109.5 . . ?
C10 C11 H11A 109.5 . . ?
C10 C11 H11B 109.5 . . ?
H11A C11 H11B 109.5 . . ?
C10 C11 H11C 109.5 . . ?
H11A C11 H11C 109.5 . . ?
H11B C11 H11C 109.5 . . ?
C5 C4 C3 119.9(12) . . ?
C5 C4 H4 120.1 . . ?
C3 C4 H4 120.1 . . ?
C4 C5 C6 123.3(11) . . ?
C4 C5 H5 118.3 . . ?
C6 C5 H5 118.3 . . ?
C2 C3 C4 117.7(11) . . ?
C2 C3 H3 121.1 . . ?
C4 C3 H3 121.1 . . ?
C2 C7 C9 117.6(10) . . ?
C2 C7 C8 116.3(11) . . ?
C9 C7 C8 112.1(11) . . ?
C2 C7 H7 97(3) . . ?
C9 C7 H7 60(3) . . ?
C8 C7 H7 75(3) . . ?
C7 C8 H8A 109.5 . . ?
C7 C8 H8B 109.5 . . ?
H8A C8 H8B 109.5 . . ?
C7 C8 H8C 109.5 . . ?
H8A C8 H8C 109.5 . . ?
H8B C8 H8C 109.5 . . ?
C7 C9 H9A 109.5 . . ?
C7 C9 H9B 109.5 . . ?
H9A C9 H9B 109.5 . . ?
C7 C9 H9C 109.5 . . ?
H9A C9 H9C 109.5 . . ?
H9B C9 H9C 109.5 . . ?
C7 C9 H7 39.2(3) . . ?
H9A C9 H7 75.9 . . ?
H9B C9 H7 103.4 . . ?
H9C C9 H7 141.9 . . ?

loop_
_geom_bond_atom_site_label_1
_geom_bond_atom_site_label_2
_geom_bond_distance
_geom_bond_site_symmetry_2
_geom_bond_publ_flag
Mg1 N2 2.037(8) . ?
Mg1 N1 2.041(9) . ?
Mg1 Mg1 2.891(4) 2_665 ?
Mg1 H 2.04(4) . ?
N2 C16 1.361(10) . ?
N2 C18 1.435(10) . ?
N1 C14 1.336(11) . ?
N1 C1 1.437(12) . ?
C23 C22 1.397(8) . ?
C23 C18 1.400(8) . ?
C23 C36 1.531(8) . ?
C36 C41 1.527(9) . ?
C36 C37 1.541(9) . ?
C36 H36 1.0000 . ?
C18 C19 1.395(10) . ?
C15 C16 1.388(14) . ?
C15 C14 1.408(14) . ?
C15 H15 0.9500 . ?
C20 C21 1.374(9) . ?
C20 C19 1.386(8) . ?
C20 H20 0.9500 . ?
C19 C24 1.528(8) . ?
C6 C5 1.376(9) . ?
C6 C1 1.398(9) . ?
C6 C10 1.502(9) . ?
C21 C22 1.371(10) . ?
C21 C30 1.538(8) . ?
C25 C26 1.518(10) . ?
C25 C24 1.534(9) . ?
C25 H25A 0.9900 . ?
C25 H25B 0.9900 . ?
C32 C31 1.523(10) . ?
C32 C33 1.533(10) . ?
C32 H32A 0.9900 . ?
C32 H32B 0.9900 . ?
C24 C29 1.503(10) . ?
C24 H24 1.0000 . ?
C37 C38 1.522(10) . ?
C37 H37A 0.9900 . ?
C37 H37B 0.9900 . ?
C16 C17 1.518(13) . ?
C10 C12 1.537(13) . ?
C10 C11 1.555(14) . ?
C10 H10 1.0000 . ?
C29 C28 1.501(10) . ?
C29 H29A 0.9900 . ?
C29 H29B 0.9900 . ?
C35 C30 1.521(10) . ?
C35 C34 1.528(10) . ?
C35 H35A 0.9900 . ?
C35 H35B 0.9900 . ?
C38 C39 1.527(10) . ?
C38 H38A 0.9900 . ?
C38 H38B 0.9900 . ?
C1 C2 1.369(11) . ?
C41 C40 1.528(10) . ?
C41 H41A 0.9900 . ?
C41 H41B 0.9900 . ?
C26 C27 1.532(10) . ?
C26 H26A 0.9900 . ?
C26 H26B 0.9900 . ?
C40 C39 1.519(10) . ?
C40 H40A 0.9900 . ?
C40 H40B 0.9900 . ?
C31 C30 1.523(10) . ?
C31 H31A 0.9900 . ?
C31 H31B 0.9900 . ?
C30 H30 1.0000 . ?
C14 C13 1.525(14) . ?
C22 H22 0.9500 . ?
C2 C3 1.364(9) . ?
C2 C7 1.512(7) . ?
C28 C27 1.511(9) . ?
C28 H28A 0.9900 . ?
C28 H28B 0.9900 . ?
C33 C34 1.504(10) . ?
C33 H33A 0.9900 . ?
C33 H33B 0.9900 . ?
C34 H34A 0.9900 . ?
C34 H34B 0.9900 . ?
C39 H39A 0.9900 . ?
C39 H39B 0.9900 . ?
C17 H17A 0.9800 . ?
C17 H17B 0.9800 . ?
C17 H17C 0.9800 . ?
C12 H12A 0.9800 . ?
C12 H12B 0.9800 . ?
C12 H12C 0.9800 . ?
C27 H27A 0.9900 . ?
C27 H27B 0.9900 . ?
C13 H13A 0.9800 . ?
C13 H13B 0.9800 . ?
C13 H13C 0.9800 . ?
C11 H11A 0.9800 . ?
C11 H11B 0.9800 . ?
C11 H11C 0.9800 . ?
C4 C5 1.343(11) . ?
C4 C3 1.385(12) . ?
C4 H4 0.9500 . ?
C5 H5 0.9500 . ?
C3 H3 0.9500 . ?
C7 C9 1.529(7) . ?
C7 C8 1.534(7) . ?
C7 H7 0.9799(14) . ?
C8 H8A 0.9800 . ?
C8 H8B 0.9800 . ?
C8 H8C 0.9800 . ?
C9 H9A 0.9800 . ?
C9 H9B 0.9800 . ?
C9 H9C 0.9800 . ?
C9 H7 1.35(4) . ?

loop_
_geom_torsion_atom_site_label_1
_geom_torsion_atom_site_label_2
_geom_torsion_atom_site_label_3
_geom_torsion_atom_site_label_4
_geom_torsion
_geom_torsion_site_symmetry_1
_geom_torsion_site_symmetry_2
_geom_torsion_site_symmetry_3
_geom_torsion_site_symmetry_4
_geom_torsion_publ_flag
C22 C23 C36 C41 44.9(10) . . . . ?
C18 C23 C36 C41 -129.5(8) . . . . ?
C22 C23 C36 C37 -78.5(10) . . . . ?
C18 C23 C36 C37 107.1(9) . . . . ?
C22 C23 C18 C19 6.1(10) . . . . ?
C36 C23 C18 C19 -179.5(6) . . . . ?
C22 C23 C18 N2 -178.3(7) . . . . ?
C36 C23 C18 N2 -3.9(10) . . . . ?
C16 N2 C18 C19 -100.4(8) . . . . ?
Mg1 N2 C18 C19 77.9(8) . . . . ?
C16 N2 C18 C23 84.0(9) . . . . ?
Mg1 N2 C18 C23 -97.7(7) . . . . ?
C21 C20 C19 C18 4.8(10) . . . . ?
C21 C20 C19 C24 177.5(6) . . . . ?
C23 C18 C19 C20 -6.8(11) . . . . ?
N2 C18 C19 C20 177.6(7) . . . . ?
C23 C18 C19 C24 -179.3(7) . . . . ?
N2 C18 C19 C24 5.1(10) . . . . ?
C19 C20 C21 C22 -2.2(10) . . . . ?
C19 C20 C21 C30 -175.5(7) . . . . ?
C20 C19 C24 C29 30.0(10) . . . . ?
C18 C19 C24 C29 -157.4(7) . . . . ?
C20 C19 C24 C25 -96.0(9) . . . . ?
C18 C19 C24 C25 76.5(10) . . . . ?
C26 C25 C24 C29 54.6(11) . . . . ?
C26 C25 C24 C19 -176.6(8) . . . . ?
C41 C36 C37 C38 58.1(11) . . . . ?
C23 C36 C37 C38 -175.9(8) . . . . ?
C18 N2 C16 C15 173.0(7) . . . . ?
Mg1 N2 C16 C15 -5.2(11) . . . . ?
C18 N2 C16 C17 -9.1(11) . . . . ?
Mg1 N2 C16 C17 172.7(6) . . . . ?
C14 C15 C16 N2 -6.2(16) . . . . ?
C14 C15 C16 C17 175.8(10) . . . . ?
C5 C6 C10 C12 -65.7(12) . . . . ?
C1 C6 C10 C12 116.7(10) . . . . ?
C5 C6 C10 C11 56.0(13) . . . . ?
C1 C6 C10 C11 -121.6(10) . . . . ?
C19 C24 C29 C28 179.3(7) . . . . ?
C25 C24 C29 C28 -54.0(11) . . . . ?
C36 C37 C38 C39 -56.6(11) . . . . ?
C5 C6 C1 C2 2.7(13) . . . . ?
C10 C6 C1 C2 -179.6(9) . . . . ?
C5 C6 C1 N1 -178.9(8) . . . . ?
C10 C6 C1 N1 -1.2(12) . . . . ?
C14 N1 C1 C2 -91.2(10) . . . . ?
Mg1 N1 C1 C2 90.9(10) . . . . ?
C14 N1 C1 C6 90.5(10) . . . . ?
Mg1 N1 C1 C6 -87.5(8) . . . . ?
C23 C36 C41 C40 177.8(7) . . . . ?
C37 C36 C41 C40 -57.5(10) . . . . ?
C24 C25 C26 C27 -57.0(11) . . . . ?
C36 C41 C40 C39 56.4(11) . . . . ?
C33 C32 C31 C30 54.2(10) . . . . ?
C34 C35 C30 C31 55.3(10) . . . . ?
C34 C35 C30 C21 -177.0(7) . . . . ?
C32 C31 C30 C35 -54.8(10) . . . . ?
C32 C31 C30 C21 178.2(7) . . . . ?
C22 C21 C30 C35 -68.1(9) . . . . ?
C20 C21 C30 C35 105.0(8) . . . . ?
C22 C21 C30 C31 58.4(10) . . . . ?
C20 C21 C30 C31 -128.5(7) . . . . ?
C1 N1 C14 C15 -179.4(8) . . . . ?
Mg1 N1 C14 C15 -1.5(11) . . . . ?
C1 N1 C14 C13 -0.8(11) . . . . ?
Mg1 N1 C14 C13 177.1(6) . . . . ?
C16 C15 C14 N1 10.0(16) . . . . ?
C16 C15 C14 C13 -168.7(9) . . . . ?
C20 C21 C22 C23 1.6(11) . . . . ?
C30 C21 C22 C23 174.6(7) . . . . ?
C18 C23 C22 C21 -3.5(11) . . . . ?
C36 C23 C22 C21 -178.2(6) . . . . ?
C6 C1 C2 C3 -3.6(15) . . . . ?
N1 C1 C2 C3 178.1(9) . . . . ?
C6 C1 C2 C7 176.9(10) . . . . ?
N1 C1 C2 C7 -1.5(16) . . . . ?
C24 C29 C28 C27 55.3(12) . . . . ?
C31 C32 C33 C34 -53.5(12) . . . . ?
C32 C33 C34 C35 51.7(12) . . . . ?
C30 C35 C34 C33 -53.4(11) . . . . ?
C41 C40 C39 C38 -54.2(12) . . . . ?
C37 C38 C39 C40 54.2(12) . . . . ?
C29 C28 C27 C26 -55.7(12) . . . . ?
C25 C26 C27 C28 57.3(11) . . . . ?
C3 C4 C5 C6 -1.0(18) . . . . ?
C1 C6 C5 C4 -0.5(16) . . . . ?
C10 C6 C5 C4 -178.2(10) . . . . ?
C1 C2 C3 C4 2.1(15) . . . . ?
C7 C2 C3 C4 -178.3(10) . . . . ?
C5 C4 C3 C2 0.2(15) . . . . ?
C3 C2 C7 C9 132.1(13) . . . . ?
C1 C2 C7 C9 -48.3(19) . . . . ?
C3 C2 C7 C8 -90.9(15) . . . . ?
C1 C2 C7 C8 88.7(17) . . . . ?

loop_
_smtbx_masks_void_nr
_smtbx_masks_void_average_x
_smtbx_masks_void_average_y
_smtbx_masks_void_average_z
_smtbx_masks_void_volume
_smtbx_masks_void_count_electrons
_smtbx_masks_void_content
1 0.000 0.500 0.873 207.7 40.3 '1 C6H6'
2 0.000 0.500 0.267 0.1 0.0 ?
3 0.500 1.000 0.127 207.7 40.3 '1 C6H6'
4 0.500 0.000 0.733 0.1 0.0 ?
